data_7006978
loop_
_publ_author_name
'Champouret, Yohan D. M.'
'Mar\'echal, Jean-Didier'
'Dadhiwala, Ishaq'
'Fawcett, John'
'Palmer, Donna'
'Singh, Kuldip'
'Solan, Gregory A.'

_publ_section_title
;
 Mono- vs. bi-metallic assembly on a bulky bis(imino)terpyridine
 framework: a combined experimental and theoretical study.
;
_journal_issue 19
_journal_name_full 'Dalton transactions (Cambridge, England : 2003)'
_journal_page_first 2350
_journal_page_last 2361
_journal_paper_doi 10.1039/b516083a
_journal_year 2006
_chemical_formula_moiety '(C43 H49 Cl4 Fe2 N5)(C2 H3 N)'
_chemical_formula_sum 'C45 H52 Cl4 Fe2 N6'
_chemical_formula_weight 930.43
_chemical_name_systematic
;
?
;
_space_group_IT_number 14
_symmetry_cell_setting monoclinic
_symmetry_space_group_name_Hall '-P 2ybc'
_symmetry_space_group_name_H-M 'P 1 21/c 1'
_atom_sites_solution_hydrogens geom
_atom_sites_solution_primary direct
_atom_sites_solution_secondary difmap
_audit_creation_method SHELXL-97
_cell_angle_alpha 90.00
_cell_angle_beta 110.109(6)
_cell_angle_gamma 90.00
_cell_formula_units_Z 4
_cell_length_a 17.050(6)
_cell_length_b 18.307(7)
_cell_length_c 15.606(6)
_cell_measurement_reflns_used 2516
_cell_measurement_temperature 150(2)
_cell_measurement_theta_max 27.56
_cell_measurement_theta_min 2.54
_cell_volume 4574(3)
_computing_cell_refinement 'Bruker SMART'
_computing_data_collection 'Bruker SMART'
_computing_data_reduction 'Bruker SAINT'
_computing_molecular_graphics 'Bruker SHELXTL'
_computing_publication_material 'Bruker SHELXTL'
_computing_structure_refinement 'SHELXL-97 (Sheldrick, 1997)'
_computing_structure_solution 'SHELXS-97 (Sheldrick, 1990)'
_diffrn_ambient_temperature 150(2)
_diffrn_measured_fraction_theta_full 0.998
_diffrn_measured_fraction_theta_max 0.998
_diffrn_measurement_device_type 'CCD area detector'
_diffrn_measurement_method 'phi and omega scans'
_diffrn_radiation_monochromator graphite
_diffrn_radiation_source 'fine-focus sealed tube'
_diffrn_radiation_type MoK\a
_diffrn_radiation_wavelength 0.71073
_diffrn_reflns_av_R_equivalents 0.1585
_diffrn_reflns_av_sigmaI/netI 0.1637
_diffrn_reflns_limit_h_max 20
_diffrn_reflns_limit_h_min -20
_diffrn_reflns_limit_k_max 21
_diffrn_reflns_limit_k_min -21
_diffrn_reflns_limit_l_max 18
_diffrn_reflns_limit_l_min -18
_diffrn_reflns_number 31786
_diffrn_reflns_theta_full 25.00
_diffrn_reflns_theta_max 25.00
_diffrn_reflns_theta_min 1.27
_exptl_absorpt_coefficient_mu 0.906
_exptl_absorpt_correction_T_max 0.93
_exptl_absorpt_correction_T_min 0.32
_exptl_absorpt_correction_type empirical
_exptl_absorpt_process_details
;
absorption correction based on 5243 reflections (SADABS);
Rint 0.99 before correction and 0.072 after.
;
_exptl_crystal_colour red
_exptl_crystal_density_diffrn 1.351
_exptl_crystal_density_method 'not measured'
_exptl_crystal_description block
_exptl_crystal_F_000 1936
_exptl_crystal_size_max .33
_exptl_crystal_size_mid .23
_exptl_crystal_size_min .17
_refine_diff_density_max 0.781
_refine_diff_density_min -1.242
_refine_diff_density_rms 0.106
_refine_ls_extinction_method none
_refine_ls_goodness_of_fit_ref 0.911
_refine_ls_hydrogen_treatment mixed
_refine_ls_matrix_type full
_refine_ls_number_parameters 525
_refine_ls_number_reflns 8049
_refine_ls_number_restraints 0
_refine_ls_restrained_S_all 0.911
_refine_ls_R_factor_all 0.1592
_refine_ls_R_factor_gt 0.0839
_refine_ls_shift/su_max 0.008
_refine_ls_shift/su_mean 0.002
_refine_ls_structure_factor_coef Fsqd
_refine_ls_weighting_details 'calc w=1/[\s^2^(Fo^2^)+(0.0885P)^2^+0.0000P] where P=(Fo^2^+2Fc^2^)/3'
_refine_ls_weighting_scheme calc
_refine_ls_wR_factor_gt 0.1675
_refine_ls_wR_factor_ref 0.1984
_reflns_number_gt 3984
_reflns_number_total 8049
_reflns_threshold_expression >2sigma(I)
_cod_data_source_file b516083a.txt
_cod_data_source_block 2156
_cod_depositor_comments
;
The following automatic conversions were performed:
'_symmetry_cell_setting' value 'Monoclinic' changed to 'monoclinic'
according to '/home/saulius/struct/CIF-dictionaries/cif_core.dic'
dictionary named 'cif_core.dic' version 2.4.1 from 2010-06-29.

Automatic conversion script
Id: cif_fix_enum 1527 2010-12-29 10:47:43Z saulius 
;
_cod_original_sg_symbol_H-M P2(1)/c
_cod_database_code 7006978

loop_
_symmetry_equiv_pos_as_xyz
'x, y, z'
'-x, y+1/2, -z+1/2'
'-x, -y, -z'
'x, -y-1/2, z-1/2'

loop_
_atom_site_label
_atom_site_type_symbol
_atom_site_fract_x
_atom_site_fract_y
_atom_site_fract_z
_atom_site_U_iso_or_equiv
_atom_site_adp_type
_atom_site_occupancy
_atom_site_symmetry_multiplicity
_atom_site_calc_flag
_atom_site_refinement_flags
_atom_site_disorder_assembly
_atom_site_disorder_group
Fe1 Fe 0.41925(7) 0.31448(6) 0.85275(7) 0.0343(3) Uani 1 1 d . . .
Fe2 Fe 0.11241(7) 0.36277(6) 0.86941(7) 0.0364(3) Uani 1 1 d . . .
Cl1 Cl 0.44398(12) 0.19307(11) 0.84517(12) 0.0401(5) Uani 1 1 d . . .
Cl2 Cl 0.32183(12) 0.38960(11) 0.75605(12) 0.0422(5) Uani 1 1 d . . .
Cl3 Cl 0.19633(14) 0.43904(12) 0.97054(14) 0.0565(6) Uani 1 1 d . . .
Cl4 Cl 0.02281(13) 0.29460(12) 0.91123(13) 0.0502(6) Uani 1 1 d . . .
N1 N 0.5385(4) 0.3530(3) 0.8318(4) 0.0350(15) Uani 1 1 d . . .
N2 N 0.4893(4) 0.3654(3) 0.9723(4) 0.0342(15) Uani 1 1 d . . .
N3 N 0.3457(4) 0.2957(3) 0.9473(4) 0.0337(15) Uani 1 1 d . . .
N4 N 0.1627(4) 0.2891(3) 0.7989(4) 0.0338(15) Uani 1 1 d . . .
N5 N 0.0532(4) 0.3932(3) 0.7319(4) 0.0329(15) Uani 1 1 d . . .
C1 C 0.5662(5) 0.3287(4) 0.7588(5) 0.0350(19) Uani 1 1 d . . .
C2 C 0.5329(5) 0.3637(4) 0.6731(5) 0.042(2) Uani 1 1 d . . .
C3 C 0.5544(5) 0.3342(4) 0.6014(5) 0.042(2) Uani 1 1 d . . .
H3 H 0.5314 0.3548 0.5421 0.051 Uiso 1 1 calc R . .
C4 C 0.6082(5) 0.2762(5) 0.6155(5) 0.051(2) Uani 1 1 d . . .
H4 H 0.6233 0.2585 0.5660 0.061 Uiso 1 1 calc R . .
C5 C 0.6411(5) 0.2427(4) 0.6997(6) 0.049(2) Uani 1 1 d . . .
H5 H 0.6768 0.2016 0.7073 0.059 Uiso 1 1 calc R . .
C6 C 0.6213(5) 0.2701(4) 0.7741(5) 0.0376(19) Uani 1 1 d . . .
C7 C 0.5843(5) 0.3934(4) 0.8955(5) 0.0369(19) Uani 1 1 d . . .
C8 C 0.6632(5) 0.4314(5) 0.8991(5) 0.056(2) Uani 1 1 d . . .
H8A H 0.6757 0.4201 0.8438 0.083 Uiso 1 1 calc R . .
H8B H 0.7093 0.4147 0.9528 0.083 Uiso 1 1 calc R . .
H8C H 0.6562 0.4843 0.9032 0.083 Uiso 1 1 calc R . .
C9 C 0.5562(5) 0.4064(4) 0.9764(5) 0.0338(18) Uani 1 1 d . . .
C10 C 0.5976(5) 0.4496(4) 1.0502(5) 0.046(2) Uani 1 1 d . . .
H10 H 0.6447 0.4780 1.0515 0.056 Uiso 1 1 calc R . .
C11 C 0.5680(5) 0.4503(5) 1.1225(5) 0.047(2) Uani 1 1 d . . .
H11 H 0.5939 0.4808 1.1737 0.056 Uiso 1 1 calc R . .
C12 C 0.5009(5) 0.4067(5) 1.1208(5) 0.049(2) Uani 1 1 d . . .
H12 H 0.4820 0.4060 1.1714 0.059 Uiso 1 1 calc R . .
C13 C 0.4617(5) 0.3642(4) 1.0444(5) 0.039(2) Uani 1 1 d . . .
C14 C 0.3895(5) 0.3162(4) 1.0339(5) 0.0363(19) Uani 1 1 d . . .
C15 C 0.3689(5) 0.2914(4) 1.1066(5) 0.041(2) Uani 1 1 d . . .
H15 H 0.4015 0.3052 1.1671 0.049 Uiso 1 1 calc R . .
C16 C 0.3012(5) 0.2470(4) 1.0911(5) 0.046(2) Uani 1 1 d . . .
H16 H 0.2874 0.2287 1.1411 0.055 Uiso 1 1 calc R . .
C17 C 0.2526(5) 0.2285(4) 1.0029(5) 0.041(2) Uani 1 1 d . . .
H17 H 0.2043 0.1988 0.9909 0.050 Uiso 1 1 calc R . .
C18 C 0.2772(5) 0.2551(4) 0.9316(5) 0.0335(18) Uani 1 1 d . . .
C19 C 0.2247(5) 0.2399(4) 0.8350(5) 0.0338(18) Uani 1 1 d . . .
C20 C 0.2368(5) 0.1812(4) 0.7855(5) 0.0365(19) Uani 1 1 d . . .
H20 H 0.2795 0.1464 0.8125 0.044 Uiso 1 1 calc R . .
C21 C 0.1855(5) 0.1744(4) 0.6962(5) 0.0394(19) Uani 1 1 d . . .
H21 H 0.1918 0.1339 0.6612 0.047 Uiso 1 1 calc R . .
C22 C 0.1246(5) 0.2264(4) 0.6567(5) 0.0378(19) Uani 1 1 d . . .
H22 H 0.0899 0.2223 0.5945 0.045 Uiso 1 1 calc R . .
C23 C 0.1152(4) 0.2841(4) 0.7091(5) 0.0296(17) Uani 1 1 d . . .
C24 C 0.0573(4) 0.3465(4) 0.6736(5) 0.0315(17) Uani 1 1 d . . .
C25 C 0.0134(5) 0.3518(4) 0.5723(5) 0.050(2) Uani 1 1 d . . .
H25A H -0.0168 0.3983 0.5577 0.075 Uiso 1 1 calc R . .
H25B H -0.0262 0.3113 0.5518 0.075 Uiso 1 1 calc R . .
H25C H 0.0545 0.3494 0.5414 0.075 Uiso 1 1 calc R . .
C26 C 0.0083(5) 0.4618(4) 0.7040(4) 0.0345(19) Uani 1 1 d . . .
C27 C -0.0761(5) 0.4677(4) 0.6948(5) 0.0332(18) Uani 1 1 d . . .
C28 C -0.1138(5) 0.5365(4) 0.6716(5) 0.041(2) Uani 1 1 d . . .
H28 H -0.1707 0.5427 0.6655 0.049 Uiso 1 1 calc R . .
C29 C -0.0691(5) 0.5948(5) 0.6576(5) 0.043(2) Uani 1 1 d . . .
H29 H -0.0959 0.6408 0.6415 0.052 Uiso 1 1 calc R . .
C30 C 0.0133(5) 0.5882(4) 0.6662(5) 0.046(2) Uani 1 1 d . . .
H30 H 0.0429 0.6296 0.6567 0.055 Uiso 1 1 calc R . .
C31 C 0.0540(5) 0.5210(5) 0.6890(5) 0.041(2) Uani 1 1 d . . .
C32 C 0.4822(5) 0.4326(5) 0.6596(5) 0.046(2) Uani 1 1 d . . .
H32 H 0.4622 0.4379 0.7124 0.056 Uiso 1 1 calc R . .
C33 C 0.4064(5) 0.4321(5) 0.5728(6) 0.063(3) Uani 1 1 d . . .
H33A H 0.4245 0.4265 0.5200 0.095 Uiso 1 1 calc R . .
H33B H 0.3759 0.4782 0.5676 0.095 Uiso 1 1 calc R . .
H33C H 0.3698 0.3913 0.5747 0.095 Uiso 1 1 calc R . .
C34 C 0.5373(6) 0.4979(5) 0.6596(7) 0.072(3) Uani 1 1 d . . .
H34A H 0.5858 0.4981 0.7161 0.108 Uiso 1 1 calc R . .
H34B H 0.5053 0.5430 0.6556 0.108 Uiso 1 1 calc R . .
H34C H 0.5562 0.4947 0.6071 0.108 Uiso 1 1 calc R . .
C35 C 0.6626(5) 0.2339(4) 0.8674(5) 0.047(2) Uani 1 1 d . . .
H35 H 0.6352 0.2537 0.9098 0.057 Uiso 1 1 calc R . .
C36 C 0.6509(5) 0.1518(4) 0.8634(6) 0.056(2) Uani 1 1 d . . .
H36A H 0.5920 0.1402 0.8312 0.084 Uiso 1 1 calc R . .
H36B H 0.6681 0.1321 0.9256 0.084 Uiso 1 1 calc R . .
H36C H 0.6852 0.1300 0.8309 0.084 Uiso 1 1 calc R . .
C37 C 0.7555(6) 0.2524(5) 0.9074(6) 0.068(3) Uani 1 1 d . . .
H37A H 0.7849 0.2295 0.8704 0.102 Uiso 1 1 calc R . .
H37B H 0.7784 0.2341 0.9701 0.102 Uiso 1 1 calc R . .
H37C H 0.7627 0.3055 0.9073 0.102 Uiso 1 1 calc R . .
C38 C -0.1251(5) 0.4031(5) 0.7106(6) 0.049(2) Uani 1 1 d . . .
H38 H -0.0873 0.3597 0.7282 0.058 Uiso 1 1 calc R . .
C39 C -0.1585(6) 0.4198(5) 0.7873(7) 0.085(4) Uani 1 1 d . . .
H39A H -0.1118 0.4308 0.8433 0.128 Uiso 1 1 calc R . .
H39B H -0.1891 0.3773 0.7976 0.128 Uiso 1 1 calc R . .
H39C H -0.1961 0.4619 0.7704 0.128 Uiso 1 1 calc R . .
C40 C -0.1977(6) 0.3856(6) 0.6214(7) 0.085(3) Uani 1 1 d . . .
H40A H -0.2354 0.4277 0.6038 0.127 Uiso 1 1 calc R . .
H40B H -0.2286 0.3430 0.6310 0.127 Uiso 1 1 calc R . .
H40C H -0.1752 0.3749 0.5728 0.127 Uiso 1 1 calc R . .
C41 C 0.1461(5) 0.5140(5) 0.6973(5) 0.046(2) Uani 1 1 d . . .
H41 H 0.1655 0.4639 0.7203 0.055 Uiso 1 1 calc R . .
C42 C 0.1999(5) 0.5693(5) 0.7660(5) 0.058(3) Uani 1 1 d . . .
H42A H 0.2591 0.5585 0.7784 0.087 Uiso 1 1 calc R . .
H42B H 0.1879 0.5661 0.8229 0.087 Uiso 1 1 calc R . .
H42C H 0.1874 0.6187 0.7409 0.087 Uiso 1 1 calc R . .
C43 C 0.1573(5) 0.5236(5) 0.6056(6) 0.061(3) Uani 1 1 d . . .
H43A H 0.1180 0.4919 0.5604 0.092 Uiso 1 1 calc R . .
H43B H 0.2146 0.5105 0.6112 0.092 Uiso 1 1 calc R . .
H43C H 0.1466 0.5746 0.5861 0.092 Uiso 1 1 calc R . .
N6 N 0.9079(8) 0.2103(7) 0.6284(9) 0.116(4) Uani 1 1 d . . .
C44 C 0.9318(8) 0.1572(8) 0.6081(8) 0.082(4) Uani 1 1 d . . .
C45 C 0.9611(7) 0.0898(6) 0.5856(7) 0.088(4) Uani 1 1 d . . .
H45A H 1.0083 0.0725 0.6379 0.133 Uiso 1 1 calc R . .
H45B H 0.9792 0.0967 0.5330 0.133 Uiso 1 1 calc R . .
H45C H 0.9160 0.0536 0.5705 0.133 Uiso 1 1 calc R . .

loop_
_atom_site_aniso_label
_atom_site_aniso_U_11
_atom_site_aniso_U_22
_atom_site_aniso_U_33
_atom_site_aniso_U_23
_atom_site_aniso_U_13
_atom_site_aniso_U_12
Fe1 0.0473(7) 0.0506(7) 0.0132(6) -0.0042(5) 0.0208(5) -0.0024(6)
Fe2 0.0524(7) 0.0501(7) 0.0140(6) -0.0002(5) 0.0209(5) 0.0004(6)
Cl1 0.0541(13) 0.0530(12) 0.0212(10) 0.0011(9) 0.0232(9) 0.0009(10)
Cl2 0.0551(13) 0.0558(12) 0.0231(10) 0.0015(9) 0.0231(9) 0.0036(10)
Cl3 0.0718(16) 0.0623(14) 0.0335(13) -0.0111(11) 0.0155(11) -0.0020(12)
Cl4 0.0675(14) 0.0700(14) 0.0231(11) 0.0076(10) 0.0283(10) -0.0065(12)
N1 0.052(4) 0.044(4) 0.018(3) -0.003(3) 0.024(3) 0.003(3)
N2 0.041(4) 0.052(4) 0.016(3) 0.005(3) 0.017(3) 0.005(3)
N3 0.044(4) 0.053(4) 0.015(3) 0.003(3) 0.025(3) 0.002(3)
N4 0.046(4) 0.049(4) 0.017(3) 0.001(3) 0.025(3) 0.003(3)
N5 0.044(4) 0.048(4) 0.014(3) 0.007(3) 0.020(3) 0.000(3)
C1 0.045(5) 0.043(5) 0.031(5) -0.004(4) 0.032(4) -0.008(4)
C2 0.066(6) 0.054(5) 0.016(4) -0.008(4) 0.027(4) -0.013(5)
C3 0.056(5) 0.052(5) 0.024(4) 0.002(4) 0.021(4) -0.005(4)
C4 0.075(6) 0.066(6) 0.035(5) -0.015(5) 0.048(5) -0.017(5)
C5 0.074(6) 0.045(5) 0.044(5) -0.006(4) 0.042(5) -0.003(5)
C6 0.054(5) 0.048(5) 0.022(4) -0.004(4) 0.027(4) -0.003(4)
C7 0.052(5) 0.052(5) 0.017(4) -0.003(4) 0.025(4) -0.002(4)
C8 0.051(6) 0.088(7) 0.035(5) -0.024(5) 0.025(4) -0.012(5)
C9 0.037(5) 0.047(5) 0.018(4) -0.007(4) 0.012(4) 0.002(4)
C10 0.058(6) 0.061(6) 0.022(5) -0.011(4) 0.017(4) 0.008(4)
C11 0.052(6) 0.067(6) 0.022(4) -0.017(4) 0.014(4) 0.014(5)
C12 0.051(6) 0.083(7) 0.019(4) -0.017(4) 0.019(4) 0.021(5)
C13 0.050(5) 0.060(5) 0.016(4) -0.009(4) 0.021(4) 0.013(4)
C14 0.049(5) 0.053(5) 0.011(4) 0.004(4) 0.016(3) 0.005(4)
C15 0.054(5) 0.063(5) 0.012(4) 0.000(4) 0.020(4) 0.011(5)
C16 0.055(6) 0.067(6) 0.028(5) 0.025(4) 0.031(4) 0.018(5)
C17 0.056(5) 0.049(5) 0.029(5) 0.015(4) 0.028(4) 0.002(4)
C18 0.048(5) 0.044(4) 0.017(4) 0.006(4) 0.023(4) 0.008(4)
C19 0.039(5) 0.052(5) 0.020(4) 0.006(4) 0.022(4) -0.004(4)
C20 0.048(5) 0.049(5) 0.022(4) -0.002(4) 0.025(4) 0.005(4)
C21 0.050(5) 0.047(5) 0.029(5) 0.000(4) 0.023(4) 0.005(4)
C22 0.047(5) 0.056(5) 0.017(4) -0.005(4) 0.019(4) -0.008(4)
C23 0.035(4) 0.042(4) 0.022(4) -0.001(4) 0.023(4) -0.004(4)
C24 0.039(5) 0.044(4) 0.015(4) 0.003(4) 0.014(3) -0.004(4)
C25 0.064(6) 0.069(6) 0.015(4) -0.001(4) 0.012(4) 0.013(5)
C26 0.047(5) 0.050(5) 0.010(4) 0.012(3) 0.015(3) 0.003(4)
C27 0.039(5) 0.051(5) 0.018(4) -0.002(4) 0.021(4) -0.002(4)
C28 0.047(5) 0.063(5) 0.025(4) -0.002(4) 0.027(4) 0.009(4)
C29 0.056(6) 0.055(5) 0.027(5) 0.003(4) 0.024(4) 0.004(5)
C30 0.055(6) 0.053(5) 0.034(5) 0.012(4) 0.020(4) 0.001(4)
C31 0.047(5) 0.062(6) 0.019(4) 0.006(4) 0.017(4) 0.005(4)
C32 0.060(6) 0.064(6) 0.026(5) 0.005(4) 0.028(4) 0.006(5)
C33 0.069(6) 0.079(7) 0.042(6) 0.022(5) 0.018(5) -0.010(5)
C34 0.097(8) 0.057(6) 0.073(7) -0.005(5) 0.043(6) -0.011(6)
C35 0.070(6) 0.049(5) 0.034(5) 0.008(4) 0.033(5) 0.013(5)
C36 0.063(6) 0.068(6) 0.045(6) 0.005(5) 0.029(5) 0.006(5)
C37 0.077(7) 0.075(7) 0.045(6) 0.018(5) 0.012(5) -0.003(6)
C38 0.055(6) 0.060(6) 0.045(6) 0.000(5) 0.035(5) -0.002(5)
C39 0.121(9) 0.087(8) 0.093(8) 0.017(6) 0.095(8) 0.006(7)
C40 0.074(7) 0.096(8) 0.085(9) 0.001(7) 0.029(7) -0.025(6)
C41 0.047(5) 0.055(5) 0.040(5) 0.019(4) 0.021(4) 0.003(4)
C42 0.053(6) 0.090(7) 0.038(5) 0.013(5) 0.025(5) -0.014(5)
C43 0.055(6) 0.095(7) 0.044(6) -0.001(5) 0.030(5) -0.002(5)
N6 0.116(9) 0.128(10) 0.108(10) 0.053(9) 0.042(7) 0.013(9)
C44 0.085(10) 0.100(10) 0.054(8) 0.034(8) 0.018(7) -0.024(9)
C45 0.116(10) 0.111(10) 0.044(7) -0.008(7) 0.036(7) -0.053(8)

loop_
_atom_type_symbol
_atom_type_description
_atom_type_scat_dispersion_real
_atom_type_scat_dispersion_imag
_atom_type_scat_source
C C 0.0033 0.0016 'International Tables Vol C Tables 4.2.6.8 and 6.1.1.4'
H H 0.0000 0.0000 'International Tables Vol C Tables 4.2.6.8 and 6.1.1.4'
N N 0.0061 0.0033 'International Tables Vol C Tables 4.2.6.8 and 6.1.1.4'
Cl Cl 0.1484 0.1585 'International Tables Vol C Tables 4.2.6.8 and 6.1.1.4'
Fe Fe 0.3463 0.8444 'International Tables Vol C Tables 4.2.6.8 and 6.1.1.4'

loop_
_geom_angle_atom_site_label_1
_geom_angle_atom_site_label_2
_geom_angle_atom_site_label_3
_geom_angle
_geom_angle_site_symmetry_1
_geom_angle_site_symmetry_3
_geom_angle_publ_flag
N2 Fe1 N3 75.9(2) . . ?
N2 Fe1 Cl1 115.44(17) . . ?
N3 Fe1 Cl1 92.29(16) . . ?
N2 Fe1 N1 73.9(2) . . ?
N3 Fe1 N1 149.4(2) . . ?
Cl1 Fe1 N1 95.98(16) . . ?
N2 Fe1 Cl2 112.95(18) . . ?
N3 Fe1 Cl2 94.71(16) . . ?
Cl1 Fe1 Cl2 131.37(8) . . ?
N1 Fe1 Cl2 101.62(16) . . ?
N4 Fe2 N5 77.0(2) . . ?
N4 Fe2 Cl3 119.75(18) . . ?
N5 Fe2 Cl3 121.54(18) . . ?
N4 Fe2 Cl4 103.73(17) . . ?
N5 Fe2 Cl4 107.96(17) . . ?
Cl3 Fe2 Cl4 118.76(9) . . ?
C7 N1 C1 121.0(6) . . ?
C7 N1 Fe1 114.0(4) . . ?
C1 N1 Fe1 124.6(5) . . ?
C9 N2 C13 119.9(6) . . ?
C9 N2 Fe1 120.8(4) . . ?
C13 N2 Fe1 118.9(5) . . ?
C18 N3 C14 119.1(6) . . ?
C18 N3 Fe1 127.5(4) . . ?
C14 N3 Fe1 111.7(5) . . ?
C19 N4 C23 119.2(6) . . ?
C19 N4 Fe2 127.6(5) . . ?
C23 N4 Fe2 112.1(5) . . ?
C24 N5 C26 121.3(6) . . ?
C24 N5 Fe2 115.3(5) . . ?
C26 N5 Fe2 123.4(4) . . ?
C6 C1 C2 122.7(7) . . ?
C6 C1 N1 119.1(6) . . ?
C2 C1 N1 118.2(7) . . ?
C3 C2 C1 116.8(7) . . ?
C3 C2 C32 120.5(7) . . ?
C1 C2 C32 122.5(6) . . ?
C4 C3 C2 121.1(7) . . ?
C3 C4 C5 121.7(7) . . ?
C4 C5 C6 119.5(8) . . ?
C1 C6 C5 118.1(7) . . ?
C1 C6 C35 123.9(6) . . ?
C5 C6 C35 117.9(7) . . ?
N1 C7 C8 127.1(6) . . ?
N1 C7 C9 117.3(7) . . ?
C8 C7 C9 115.6(6) . . ?
N2 C9 C10 122.8(7) . . ?
N2 C9 C7 112.2(6) . . ?
C10 C9 C7 124.8(7) . . ?
C9 C10 C11 117.5(8) . . ?
C10 C11 C12 120.6(7) . . ?
C11 C12 C13 119.2(7) . . ?
N2 C13 C12 120.0(7) . . ?
N2 C13 C14 115.5(6) . . ?
C12 C13 C14 124.4(7) . . ?
N3 C14 C15 121.6(7) . . ?
N3 C14 C13 115.3(6) . . ?
C15 C14 C13 123.0(7) . . ?
C16 C15 C14 119.4(7) . . ?
C15 C16 C17 120.2(7) . . ?
C16 C17 C18 117.6(7) . . ?
N3 C18 C17 121.9(7) . . ?
N3 C18 C19 118.3(6) . . ?
C17 C18 C19 119.8(7) . . ?
N4 C19 C20 122.0(7) . . ?
N4 C19 C18 114.1(6) . . ?
C20 C19 C18 123.9(7) . . ?
C21 C20 C19 118.2(7) . . ?
C20 C21 C22 120.5(7) . . ?
C23 C22 C21 119.0(7) . . ?
N4 C23 C22 120.8(7) . . ?
N4 C23 C24 114.7(6) . . ?
C22 C23 C24 124.4(7) . . ?
N5 C24 C23 116.4(6) . . ?
N5 C24 C25 125.5(7) . . ?
C23 C24 C25 118.0(6) . . ?
C27 C26 C31 122.3(7) . . ?
C27 C26 N5 120.8(7) . . ?
C31 C26 N5 116.8(6) . . ?
C26 C27 C28 117.3(7) . . ?
C26 C27 C38 121.9(7) . . ?
C28 C27 C38 120.8(7) . . ?
C29 C28 C27 120.6(7) . . ?
C30 C29 C28 121.5(8) . . ?
C29 C30 C31 120.4(8) . . ?
C30 C31 C26 117.9(7) . . ?
C30 C31 C41 119.9(7) . . ?
C26 C31 C41 122.2(7) . . ?
C2 C32 C33 113.1(7) . . ?
C2 C32 C34 109.6(7) . . ?
C33 C32 C34 110.0(7) . . ?
C36 C35 C37 109.9(7) . . ?
C36 C35 C6 112.3(7) . . ?
C37 C35 C6 111.4(7) . . ?
C27 C38 C39 110.4(7) . . ?
C27 C38 C40 109.3(7) . . ?
C39 C38 C40 110.5(8) . . ?
C43 C41 C42 110.2(7) . . ?
C43 C41 C31 111.6(6) . . ?
C42 C41 C31 110.7(7) . . ?
N6 C44 C45 177.9(14) . . ?

loop_
_geom_bond_atom_site_label_1
_geom_bond_atom_site_label_2
_geom_bond_distance
_geom_bond_site_symmetry_2
_geom_bond_publ_flag
Fe1 N2 2.061(6) . ?
Fe1 N3 2.267(5) . ?
Fe1 Cl1 2.273(2) . ?
Fe1 N1 2.278(6) . ?
Fe1 Cl2 2.281(2) . ?
Fe2 N4 2.102(6) . ?
Fe2 N5 2.109(5) . ?
Fe2 Cl3 2.221(2) . ?
Fe2 Cl4 2.237(2) . ?
N1 C7 1.269(9) . ?
N1 C1 1.446(8) . ?
N2 C9 1.349(9) . ?
N2 C13 1.359(8) . ?
N3 C18 1.333(9) . ?
N3 C14 1.352(8) . ?
N4 C19 1.354(9) . ?
N4 C23 1.360(8) . ?
N5 C24 1.268(8) . ?
N5 C26 1.457(9) . ?
C1 C6 1.392(10) . ?
C1 C2 1.415(10) . ?
C2 C3 1.400(10) . ?
C2 C32 1.501(10) . ?
C3 C4 1.371(10) . ?
C4 C5 1.382(11) . ?
C5 C6 1.407(9) . ?
C6 C35 1.534(10) . ?
C7 C8 1.498(10) . ?
C7 C9 1.515(9) . ?
C9 C10 1.375(10) . ?
C10 C11 1.385(10) . ?
C11 C12 1.388(11) . ?
C12 C13 1.388(10) . ?
C13 C14 1.477(10) . ?
C14 C15 1.374(9) . ?
C15 C16 1.364(10) . ?
C16 C17 1.382(10) . ?
C17 C18 1.405(9) . ?
C18 C19 1.492(10) . ?
C19 C20 1.379(10) . ?
C20 C21 1.373(9) . ?
C21 C22 1.387(10) . ?
C22 C23 1.379(9) . ?
C23 C24 1.486(9) . ?
C24 C25 1.501(9) . ?
C26 C27 1.399(9) . ?
C26 C31 1.400(10) . ?
C27 C28 1.404(10) . ?
C27 C38 1.517(10) . ?
C28 C29 1.373(10) . ?
C29 C30 1.368(10) . ?
C30 C31 1.397(10) . ?
C31 C41 1.536(10) . ?
C32 C33 1.517(10) . ?
C32 C34 1.519(11) . ?
C35 C36 1.514(10) . ?
C35 C37 1.527(11) . ?
C38 C39 1.523(10) . ?
C38 C40 1.546(11) . ?
C41 C43 1.518(10) . ?
C41 C42 1.531(11) . ?
N6 C44 1.139(15) . ?
C44 C45 1.420(16) . ?
